data_2202760
loop_
_publ_author_name
'Fangjun Huo'
'Caixia Yin'
'Wei Guo'
'Chizhong Xia'
'Pin Yang'

_publ_section_title
;
Methyl 4-bromo-1,3-dimethylpyrazole-5-carboxylate
;
_journal_name_full 'Acta Crystallographica, Section E'
_journal_page_first o2013
_journal_page_last o2104
_journal_paper_doi 10.1107/S160053680302525X
_journal_volume 59
_journal_year 2003
_chemical_formula_iupac 'C7 H9 Br N2 O2'
_chemical_formula_moiety 'C7 H9 Br N2 O2'
_chemical_formula_sum 'C7 H9 Br N2 O2'
_chemical_formula_weight 233.07
_chemical_melting_point 330
_chemical_name_common '4-Bromo-1,3-dimethylpyrazole-5-carboxylic acid methyl ester'
_space_group_IT_number 2
_space_group_name_Hall '-P 1'
_space_group_name_H-M_alt 'P -1'
_symmetry_cell_setting triclinic
_symmetry_space_group_name_Hall '-P 1'
_symmetry_space_group_name_H-M 'P -1'
_cell_angle_alpha 80.75(3)
_cell_angle_beta 85.32(3)
_cell_angle_gamma 88.70(3)
_cell_formula_units_Z 6
_cell_length_a 10.226(2)
_cell_length_b 11.207(2)
_cell_length_c 11.778(2)
_cell_measurement_temperature 183(2)
_cell_volume 1327.7(5)
_diffrn_ambient_temperature 183(2)
_exptl_crystal_density_diffrn 1.749
_cod_depositor_comments
;
The following automatic conversions were performed:
'_symmetry_cell_setting' value 'Triclinic' changed to 'triclinic'
according to '/home/saulius/struct/CIF-dictionaries/cif_core.dic'
dictionary named 'cif_core.dic' version 2.4.1 from 2010-06-29.

Automatic conversion script
Id: cif_fix_enum 1527 2010-12-29 10:47:43Z saulius 
;
_cod_database_code 2202760

loop_
_symmetry_equiv_pos_as_xyz
'x, y, z'
'-x, -y, -z'

loop_
_atom_site_label
_atom_site_fract_x
_atom_site_fract_y
_atom_site_fract_z
_atom_site_U_iso_or_equiv
_atom_site_adp_type
_atom_site_calc_flag
_atom_site_refinement_flags
_atom_site_occupancy
_atom_site_disorder_assembly
_atom_site_disorder_group
_atom_site_type_symbol
Br1 0.11390(5) -0.08230(4) 1.21542(3) 0.04118(14) Uani d . 1 . . Br
Br1A 0.38798(5) -0.21076(4) 1.05170(3) 0.03978(14) Uani d . 1 . . Br
Br1B 0.24342(5) 0.08553(4) 0.94187(3) 0.03843(14) Uani d . 1 . . Br
O1 -0.1568(3) -0.1736(3) 1.5691(2) 0.0522(9) Uani d . 1 . . O
O1A 0.7616(3) -0.4565(3) 0.9746(3) 0.0598(9) Uani d . 1 . . O
O1B 0.1422(4) 0.4222(3) 0.6587(3) 0.0604(10) Uani d . 1 . . O
O2 0.0188(3) -0.2191(3) 1.4585(2) 0.0487(8) Uani d . 1 . . O
O2A 0.6140(3) -0.3204(3) 0.9050(2) 0.0432(8) Uani d . 1 . . O
O2B 0.1085(3) 0.3251(3) 0.8381(2) 0.0465(8) Uani d . 1 . . O
N1 -0.1860(4) 0.1279(3) 1.3110(3) 0.0398(9) Uani d . 1 . . N
N1A 0.5048(4) -0.4963(3) 1.2741(3) 0.0389(9) Uani d . 1 . . N
N1B 0.4418(4) 0.1645(3) 0.6299(3) 0.0418(9) Uani d . 1 . . N
N2 -0.1897(3) 0.0400(3) 1.4034(3) 0.0364(9) Uani d . 1 . . N
N2A 0.5921(4) -0.5033(3) 1.1838(3) 0.0373(9) Uani d . 1 . . N
N2B 0.3569(4) 0.2571(3) 0.6256(3) 0.0371(9) Uani d . 1 . . N
C1 -0.0867(4) 0.0993(4) 1.2396(3) 0.0353(10) Uani d . 1 . . C
C1A 0.4267(4) -0.4008(4) 1.2425(3) 0.0355(10) Uani d . 1 . . C
C1B 0.4144(4) 0.0968(4) 0.7338(3) 0.0342(10) Uani d . 1 . . C
C2B 0.3108(4) 0.1497(4) 0.7926(3) 0.0329(10) Uani d . 1 . . C
C2 -0.0278(4) -0.0079(3) 1.2873(3) 0.0304(10) Uani d . 1 . . C
C2A 0.4679(4) -0.3484(3) 1.1291(3) 0.0315(10) Uani d . 1 . . C
C3B 0.2742(4) 0.2526(3) 0.7223(3) 0.0318(10) Uani d . 1 . . C
C3 -0.0951(4) -0.0451(4) 1.3928(3) 0.0330(10) Uani d . 1 . . C
C3A 0.5729(4) -0.4151(3) 1.0932(3) 0.0332(10) Uani d . 1 . . C
C4 -0.0516(4) 0.1795(3) 1.1246(3) 0.0355(10) Uani d . 1 . . C
H4A -0.1115 0.2493 1.1158 0.053 Uiso calc R 1 . . H
H4B -0.0594 0.1333 1.0616 0.053 Uiso calc R 1 . . H
H4C 0.0388 0.2076 1.1224 0.053 Uiso calc R 1 . . H
C4A 0.3165(4) -0.3647(4) 1.3225(3) 0.0383(11) Uani d . 1 . . C
H4AA 0.3137 -0.4203 1.3959 0.057 Uiso calc R 1 . . H
H4AB 0.2332 -0.3679 1.2875 0.057 Uiso calc R 1 . . H
H4AC 0.3307 -0.2822 1.3363 0.057 Uiso calc R 1 . . H
C4B 0.4905(4) -0.0184(4) 0.7695(3) 0.0414(11) Uani d . 1 . . C
H4BA 0.5576 -0.0300 0.7078 0.062 Uiso calc R 1 . . H
H4BB 0.4305 -0.0871 0.7837 0.062 Uiso calc R 1 . . H
H4BC 0.5328 -0.0128 0.8401 0.062 Uiso calc R 1 . . H
C5 -0.0835(5) -0.1512(4) 1.4843(3) 0.0360(11) Uani d . 1 . . C
C5A 0.6615(5) -0.4017(4) 0.9866(4) 0.0370(11) Uani d . 1 . . C
C5B 0.1694(4) 0.3428(4) 0.7336(4) 0.0360(10) Uani d . 1 . . C
C6 0.0397(5) -0.3279(4) 1.5414(4) 0.0567(14) Uani d . 1 . . C
H6A 0.1173 -0.3715 1.5145 0.085 Uiso calc R 1 . . H
H6B -0.0373 -0.3799 1.5488 0.085 Uiso calc R 1 . . H
H6C 0.0532 -0.3053 1.6165 0.085 Uiso calc R 1 . . H
C6A 0.6960(5) -0.2913(4) 0.7985(3) 0.0522(13) Uani d . 1 . . C
H6AA 0.6513 -0.2309 0.7449 0.078 Uiso calc R 1 . . H
H6AB 0.7128 -0.3646 0.7638 0.078 Uiso calc R 1 . . H
H6AC 0.7795 -0.2586 0.8145 0.078 Uiso calc R 1 . . H
C6B -0.0014(5) 0.4030(4) 0.8598(4) 0.0567(14) Uani d . 1 . . C
H6BA -0.0376 0.3811 0.9399 0.085 Uiso calc R 1 . . H
H6BB -0.0690 0.3938 0.8076 0.085 Uiso calc R 1 . . H
H6BC 0.0277 0.4872 0.8467 0.085 Uiso calc R 1 . . H
C7 -0.2907(4) 0.0487(4) 1.4976(3) 0.0498(13) Uani d . 1 . . C
H7A -0.3437 0.1220 1.4781 0.075 Uiso calc R 1 . . H
H7B -0.2486 0.0524 1.5687 0.075 Uiso calc R 1 . . H
H7C -0.3472 -0.0223 1.5088 0.075 Uiso calc R 1 . . H
C7A 0.6832(5) -0.6060(4) 1.1936(4) 0.0478(12) Uani d . 1 . . C
H7AA 0.6718 -0.6525 1.2716 0.072 Uiso calc R 1 . . H
H7AB 0.7735 -0.5766 1.1785 0.072 Uiso calc R 1 . . H
H7AC 0.6656 -0.6579 1.1372 0.072 Uiso calc R 1 . . H
C7B 0.3688(5) 0.3516(4) 0.5233(3) 0.0467(13) Uani d . 1 . . C
H7BA 0.4381 0.3289 0.4680 0.070 Uiso calc R 1 . . H
H7BB 0.3910 0.4284 0.5464 0.070 Uiso calc R 1 . . H
H7BC 0.2853 0.3605 0.4874 0.070 Uiso calc R 1 . . H

loop_
_atom_site_aniso_label
_atom_site_aniso_U_11
_atom_site_aniso_U_22
_atom_site_aniso_U_33
_atom_site_aniso_U_12
_atom_site_aniso_U_13
_atom_site_aniso_U_23
Br1 0.0412(3) 0.0430(3) 0.0353(2) 0.0136(2) 0.0049(2) -0.00003(19)
Br1A 0.0434(3) 0.0390(3) 0.0336(2) 0.0128(2) -0.0022(2) 0.00208(19)
Br1B 0.0435(3) 0.0394(3) 0.0281(2) 0.0061(2) 0.0044(2) 0.00303(18)
O1 0.054(2) 0.059(2) 0.0376(17) -0.0019(18) 0.0126(17) 0.0028(15)
O1A 0.049(2) 0.074(2) 0.055(2) 0.026(2) 0.0013(18) -0.0153(18)
O1B 0.081(3) 0.050(2) 0.0463(19) 0.0242(19) -0.0143(19) 0.0064(16)
O2 0.060(2) 0.0412(18) 0.0385(17) 0.0075(17) 0.0013(17) 0.0083(14)
O2A 0.047(2) 0.0475(19) 0.0334(16) 0.0043(16) 0.0033(15) -0.0049(14)
O2B 0.047(2) 0.0443(18) 0.0447(18) 0.0148(16) 0.0021(16) -0.0015(15)
N1 0.041(2) 0.035(2) 0.042(2) 0.0041(18) 0.0002(19) -0.0051(17)
N1A 0.044(2) 0.034(2) 0.038(2) 0.0064(19) -0.0044(19) -0.0034(17)
N1B 0.052(3) 0.034(2) 0.037(2) 0.0038(19) 0.0064(19) -0.0058(17)
N2 0.036(2) 0.039(2) 0.0344(19) 0.0020(18) 0.0028(18) -0.0096(17)
N2A 0.041(2) 0.030(2) 0.042(2) 0.0082(18) -0.0091(19) -0.0083(17)
N2B 0.051(3) 0.030(2) 0.0292(19) -0.0061(19) -0.0022(19) 0.0000(15)
C1 0.034(3) 0.036(3) 0.036(2) 0.003(2) -0.002(2) -0.0065(19)
C1A 0.034(3) 0.031(2) 0.041(2) 0.002(2) -0.007(2) -0.0027(19)
C1B 0.039(3) 0.033(2) 0.029(2) -0.001(2) 0.003(2) -0.0036(19)
C2 0.030(2) 0.032(2) 0.029(2) 0.003(2) 0.000(2) -0.0063(18)
C2A 0.033(3) 0.030(2) 0.032(2) 0.002(2) -0.009(2) -0.0040(18)
C2B 0.044(3) 0.036(2) 0.0187(19) -0.010(2) 0.000(2) -0.0014(18)
C3 0.032(3) 0.033(2) 0.036(2) 0.000(2) -0.004(2) -0.0095(19)
C3A 0.039(3) 0.027(2) 0.035(2) 0.003(2) -0.012(2) -0.0076(19)
C3B 0.037(3) 0.030(2) 0.029(2) -0.002(2) -0.007(2) -0.0043(18)
C4 0.035(3) 0.034(2) 0.035(2) 0.010(2) -0.002(2) -0.0007(19)
C4A 0.048(3) 0.037(2) 0.027(2) 0.009(2) -0.002(2) 0.0024(18)
C4B 0.047(3) 0.036(3) 0.037(2) 0.002(2) 0.013(2) -0.0034(19)
C5 0.041(3) 0.035(3) 0.033(2) -0.003(2) -0.007(2) -0.007(2)
C5A 0.038(3) 0.035(3) 0.041(3) 0.006(2) -0.006(2) -0.015(2)
C5B 0.041(3) 0.032(2) 0.036(2) -0.001(2) -0.010(2) -0.006(2)
C6 0.073(4) 0.042(3) 0.048(3) 0.006(3) -0.005(3) 0.012(2)
C6A 0.055(3) 0.064(3) 0.036(2) -0.001(3) 0.010(2) -0.010(2)
C6B 0.048(3) 0.050(3) 0.070(3) 0.018(3) -0.003(3) -0.008(3)
C7 0.046(3) 0.060(3) 0.045(3) 0.006(3) 0.012(2) -0.022(2)
C7A 0.054(3) 0.032(3) 0.060(3) 0.017(2) -0.014(3) -0.011(2)
C7B 0.066(4) 0.042(3) 0.028(2) -0.008(3) -0.004(2) 0.007(2)

loop_
_geom_bond_atom_site_label_1
_geom_bond_atom_site_label_2
_geom_bond_site_symmetry_2
_geom_bond_distance
_geom_bond_publ_flag
Br1 C2 . 1.866(4) ?
N1 C1 . 1.331(5) y
C1 C2 . 1.389(5) y
C2 C3 . 1.378(5) y
N2 C3 . 1.356(5) y
N1 N2 . 1.344(4) y
C1 C4 . 1.522(5) ?
C3 C5 . 1.480(5) ?
N2 C7 . 1.466(5) ?
O1 C5 . 1.195(5) ?
O2 C5 . 1.324(5) ?
O2 C6 . 1.457(4) ?
C4 H4A . 0.9800 ?
C4 H4B . 0.9800 ?
C4 H4C . 0.9800 ?
C6 H6A . 0.9800 ?
C6 H6B . 0.9800 ?
C6 H6C . 0.9800 ?
C7 H7A . 0.9800 ?
C7 H7B . 0.9800 ?
C7 H7C . 0.9800 ?
Br1A C2A . 1.869(4) ?
N1A C1A . 1.343(5) y
C1A C2A . 1.405(5) y
C2A C3A . 1.371(6) y
N2A C3A . 1.357(5) y
N1A N2A . 1.342(5) y
C1A C4A . 1.500(6) ?
C3A C5A . 1.477(6) ?
N2A C7A . 1.460(5) ?
O1A C5A . 1.192(5) ?
O2A C5A . 1.329(5) ?
O2A C6A . 1.446(5) ?
C4A H4AA . 0.9800 ?
C4A H4AB . 0.9800 ?
C4A H4AC . 0.9800 ?
C6A H6AA . 0.9800 ?
C6A H6AB . 0.9800 ?
C6A H6AC . 0.9800 ?
C7A H7AA . 0.9800 ?
C7A H7AB . 0.9800 ?
C7A H7AC . 0.9800 ?
Br1B C2B . 1.871(4) ?
N1B C1B . 1.345(5) y
C1B C2B . 1.392(6) y
C2B C3B . 1.371(5) y
N2B C3B . 1.357(5) y
N1B N2B . 1.335(5) y
C1B C4B . 1.511(5) ?
C3B C5B . 1.469(6) ?
O1B C5B . 1.193(5) ?
O2B C5B . 1.320(5) ?
O2B C6B . 1.439(5) ?
N2B C7B . 1.469(4) ?
C4B H4BA . 0.9800 ?
C4B H4BB . 0.9800 ?
C4B H4BC . 0.9800 ?
C6B H6BA . 0.9800 ?
C6B H6BB . 0.9800 ?
C6B H6BC . 0.9800 ?
C7B H7BA . 0.9800 ?
C7B H7BB . 0.9800 ?
C7B H7BC . 0.9800 ?

loop_
_cod_related_entry_id
_cod_related_entry_database
_cod_related_entry_code
1 ChemSpider 24732504
